data_1573935
loop_
_publ_author_name
'Haketa, Yohei'
'Nakajima, Ryoya'
'Maruyama, Yuto'
'Tanaka, Hiroki'
'Choi, Wookjin'
'Seki, Shu'
'Sato, Shunsuke'
'Baba, Hitomi'
'Ishii, Yoshiki'
'Watanabe, Go'
'Bulgarevich, Kirill'
'Takimiya, Kazuo'
'Deguchi, Kenzo'
'Ohki, Shinobu'
'Hashi, Kenjiro'
'Nakanishi, Takashi'
'Ishibashi, Yukihide'
'Asahi, Tsuyoshi'
'Ohta, Kazuchika'
'Maeda, Hiromitsu'

_publ_section_title
;
 Electrically conductive charge-segregated pseudo-polymorphs comprising
 highly planar expanded &#x3c0;-electronic cations.
;
_journal_issue 12
_journal_name_full 'Chemical science'
_journal_page_first 4998
_journal_page_last 5006
_journal_paper_doi 10.1039/d4sc07576e
_journal_volume 16
_journal_year 2025
_chemical_formula_moiety 'C36 H20 Au N4, C32 H12 B F24, 1.33(C2 H3 Cl3)'
_chemical_formula_sum 'C70.67 H36 Au B Cl4 F24 N4'
_chemical_formula_weight 1746.60
_space_group_crystal_system monoclinic
_space_group_IT_number 15
_space_group_name_Hall '-C 2yc'
_space_group_name_H-M_alt 'C 1 2/c 1'
_atom_sites_solution_hydrogens geom
_audit_creation_method SHELXL-2014/7
_audit_update_record
;
2024-09-26 deposited with the CCDC.	2025-02-07 downloaded from the CCDC.
;
_cell_angle_alpha 90
_cell_angle_beta 90.017(6)
_cell_angle_gamma 90
_cell_formula_units_Z 12
_cell_length_a 25.853(3)
_cell_length_b 37.935(4)
_cell_length_c 20.488(2)
_cell_measurement_reflns_used 286290
_cell_measurement_temperature 90(2)
_cell_measurement_theta_max 15.578
_cell_measurement_theta_min 0.555
_cell_volume 20093(4)
_computing_cell_refinement 'Rapid Auto(Rigaku)'
_computing_data_collection 'Rapid Auto(Rigaku)'
_computing_data_reduction 'Rapid Auto(Rigaku)'
_computing_structure_refinement 'SHELXL-2014/7 (Sheldrick, 2014)'
_computing_structure_solution 'SHELXT (Sheldrick, 2014)'
_diffrn_ambient_temperature 90(2)
_diffrn_detector_area_resol_mean 5.814
_diffrn_measured_fraction_theta_full 1.000
_diffrn_measured_fraction_theta_max 0.981
_diffrn_measurement_device_type 'Pilatus3 CdTe 1M'
_diffrn_measurement_method \w
_diffrn_radiation_type Synchrotron
_diffrn_radiation_wavelength 0.4136
_diffrn_reflns_av_R_equivalents 0.1377
_diffrn_reflns_av_unetI/netI 0.0614
_diffrn_reflns_Laue_measured_fraction_full 1.000
_diffrn_reflns_Laue_measured_fraction_max 0.981
_diffrn_reflns_limit_h_max 33
_diffrn_reflns_limit_h_min -33
_diffrn_reflns_limit_k_max 48
_diffrn_reflns_limit_k_min -49
_diffrn_reflns_limit_l_max 26
_diffrn_reflns_limit_l_min -26
_diffrn_reflns_number 286290
_diffrn_reflns_point_group_measured_fraction_full 1.000
_diffrn_reflns_point_group_measured_fraction_max 0.981
_diffrn_reflns_theta_full 14.369
_diffrn_reflns_theta_max 15.578
_diffrn_reflns_theta_min 0.555
_diffrn_source 'BL02B1 beamline SPring-8'
_exptl_absorpt_coefficient_mu 0.583
_exptl_absorpt_correction_T_max 1.0000
_exptl_absorpt_correction_T_min 0.6046
_exptl_absorpt_correction_type multi-scan
_exptl_absorpt_process_details
;
PROCESS-AUTO (1998). Automatic Data Acquisition and Processing Package
for 2D image data. Rigaku Corporation, Tokyo, Japan.
;
_exptl_crystal_colour blue
_exptl_crystal_density_diffrn 1.732
_exptl_crystal_density_meas ?
_exptl_crystal_description prism
_exptl_crystal_F_000 10272
_exptl_crystal_size_max 0.117
_exptl_crystal_size_mid 0.026
_exptl_crystal_size_min 0.015
_refine_diff_density_max 1.585
_refine_diff_density_min -1.311
_refine_diff_density_rms 0.138
_refine_ls_extinction_method none
_refine_ls_goodness_of_fit_ref 1.072
_refine_ls_hydrogen_treatment constr
_refine_ls_matrix_type full
_refine_ls_number_parameters 1403
_refine_ls_number_reflns 22604
_refine_ls_number_restraints 8
_refine_ls_restrained_S_all 1.075
_refine_ls_R_factor_all 0.0753
_refine_ls_R_factor_gt 0.0583
_refine_ls_shift/su_max 0.001
_refine_ls_shift/su_mean 0.000
_refine_ls_structure_factor_coef Fsqd
_refine_ls_weighting_details 'w=1/[\s^2^(Fo^2^)+(0.0571P)^2^+156.4179P] where P=(Fo^2^+2Fc^2^)/3'
_refine_ls_weighting_scheme calc
_refine_ls_wR_factor_gt 0.1284
_refine_ls_wR_factor_ref 0.1377
_reflns_Friedel_coverage 0.000
_reflns_number_gt 18984
_reflns_number_total 22604
_reflns_threshold_expression 'I > 2\s(I)'
_cod_data_source_file d4sc07576e2.cif
_cod_data_source_block rn-43-1_a
_cod_depositor_comments
;
The following automatic conversions were performed:

data item '_exptl_crystal_density_meas' value 'not measured' was
changed to '?' -- the value is perceived as not measured.

Automatic conversion script
Id: cif_fix_values 8170 2020-07-09 18:12:32Z antanas 

 Adding full bibliography for 1573931--1573935.cif.
;
_cod_original_cell_volume 20094(4)
_cod_original_sg_symbol_H-M 'C 2/c'
_cod_database_code 1573935
_shelx_shelxl_version_number 2014/7
_shelx_space_group_comment
;
The symmetry employed for this shelxl refinement is uniquely defined
by the following loop, which should always be used as a source of
symmetry information in preference to the above space-group names.
They are only intended as comments.
;
_shelx_estimated_absorpt_t_min 0.918
_shelx_estimated_absorpt_t_max 0.988

loop_
_space_group_symop_operation_xyz
'x, y, z'
'-x, y, -z+1/2'
'x+1/2, y+1/2, z'
'-x+1/2, y+1/2, -z+1/2'
'-x, -y, -z'
'x, -y, z-1/2'
'-x+1/2, -y+1/2, -z'
'x+1/2, -y+1/2, z-1/2'

loop_
_atom_site_label
_atom_site_type_symbol
_atom_site_fract_x
_atom_site_fract_y
_atom_site_fract_z
_atom_site_U_iso_or_equiv
_atom_site_adp_type
_atom_site_occupancy
_atom_site_site_symmetry_order
_atom_site_calc_flag
_atom_site_refinement_flags_posn
_atom_site_refinement_flags_adp
_atom_site_refinement_flags_occupancy
_atom_site_disorder_assembly
_atom_site_disorder_group
C1 C 0.3369(2) 0.53897(17) 0.1804(3) 0.0321(12) Uani 1 1 d . . . . .
H1 H 0.3092 0.5553 0.1833 0.039 Uiso 1 1 calc R U . . .
C2 C 0.3238(2) 0.50339(17) 0.1792(3) 0.0299(12) Uani 1 1 d . . . . .
C3 C 0.2711(2) 0.48993(17) 0.1823(3) 0.0336(13) Uani 1 1 d . . . . .
C4 C 0.2228(2) 0.50697(19) 0.1872(3) 0.0398(15) Uani 1 1 d . . . . .
H4 H 0.2201 0.5319 0.1899 0.048 Uiso 1 1 calc R U . . .
C5 C 0.1789(3) 0.4853(2) 0.1880(4) 0.0488(18) Uani 1 1 d . . . . .
H5 H 0.1457 0.4959 0.1916 0.059 Uiso 1 1 calc R U . . .
C6 C 0.1827(3) 0.4481(2) 0.1837(4) 0.053(2) Uani 1 1 d . . . . .
H6 H 0.1519 0.4345 0.1835 0.063 Uiso 1 1 calc R U . . .
C7 C 0.2302(3) 0.4309(2) 0.1798(3) 0.0448(16) Uani 1 1 d . . . . .
H7 H 0.2327 0.4060 0.1776 0.054 Uiso 1 1 calc R U . . .
C8 C 0.2747(2) 0.45310(19) 0.1792(3) 0.0384(14) Uani 1 1 d . . . . .
C9 C 0.3298(2) 0.44411(17) 0.1758(3) 0.0320(12) Uani 1 1 d . . . . .
C10 C 0.3498(2) 0.41010(17) 0.1740(3) 0.0365(14) Uani 1 1 d . . . . .
H10 H 0.3257 0.3912 0.1744 0.044 Uiso 1 1 calc R U . . .
C11 C 0.4018(2) 0.40139(15) 0.1718(3) 0.0315(12) Uani 1 1 d . . . . .
C12 C 0.4227(3) 0.36549(17) 0.1713(3) 0.0368(14) Uani 1 1 d . . . . .
C13 C 0.3984(3) 0.33219(18) 0.1726(3) 0.0454(16) Uani 1 1 d . . . . .
H13 H 0.3618 0.3302 0.1745 0.055 Uiso 1 1 calc R U . . .
C14 C 0.4298(3) 0.30237(19) 0.1710(3) 0.0486(18) Uani 1 1 d . . . . .
H14 H 0.4142 0.2797 0.1723 0.058 Uiso 1 1 calc R U . . .
C15 C 0.4840(3) 0.30489(18) 0.1676(3) 0.0465(17) Uani 1 1 d . . . . .
H15 H 0.5042 0.2840 0.1660 0.056 Uiso 1 1 calc R U . . .
C16 C 0.5086(3) 0.33778(16) 0.1666(3) 0.0383(14) Uani 1 1 d . . . . .
H16 H 0.5452 0.3396 0.1646 0.046 Uiso 1 1 calc R U . . .
C17 C 0.4770(2) 0.36785(16) 0.1685(3) 0.0333(13) Uani 1 1 d . . . . .
C18 C 0.4895(2) 0.40536(15) 0.1671(3) 0.0298(12) Uani 1 1 d . . . . .
C19 C 0.5386(2) 0.41905(15) 0.1643(3) 0.0287(12) Uani 1 1 d . . . . .
H19 H 0.5662 0.4026 0.1630 0.034 Uiso 1 1 calc R U . . .
C20 C 0.5522(2) 0.45502(15) 0.1633(2) 0.0254(11) Uani 1 1 d . . . . .
C21 C 0.6043(2) 0.46867(14) 0.1604(2) 0.0235(11) Uani 1 1 d . . . . .
C22 C 0.6530(2) 0.45150(17) 0.1590(3) 0.0328(13) Uani 1 1 d . . . . .
H22 H 0.6555 0.4265 0.1597 0.039 Uiso 1 1 calc R U . . .
C23 C 0.6972(2) 0.47262(17) 0.1567(3) 0.0328(13) Uani 1 1 d . . . . .
H23 H 0.7303 0.4618 0.1564 0.039 Uiso 1 1 calc R U . . .
C24 C 0.6935(2) 0.50983(17) 0.1548(3) 0.0320(13) Uani 1 1 d . . . . .
H24 H 0.7242 0.5235 0.1527 0.038 Uiso 1 1 calc R U . . .
C25 C 0.6450(2) 0.52697(15) 0.1560(3) 0.0290(12) Uani 1 1 d . . . . .
H25 H 0.6426 0.5519 0.1549 0.035 Uiso 1 1 calc R U . . .
C26 C 0.6007(2) 0.50581(14) 0.1587(2) 0.0214(10) Uani 1 1 d . . . . .
C27 C 0.5455(2) 0.51434(14) 0.1622(2) 0.0224(10) Uani 1 1 d . . . . .
C28 C 0.5254(2) 0.54833(14) 0.1641(2) 0.0239(11) Uani 1 1 d . . . . .
H28 H 0.5494 0.5672 0.1616 0.029 Uiso 1 1 calc R U . . .
C29 C 0.4734(2) 0.55712(14) 0.1693(2) 0.0249(11) Uani 1 1 d . . . . .
C30 C 0.4535(2) 0.59302(14) 0.1733(3) 0.0267(11) Uani 1 1 d . . . . .
C31 C 0.4784(2) 0.62614(15) 0.1729(3) 0.0306(12) Uani 1 1 d . . . . .
H31 H 0.5149 0.6281 0.1683 0.037 Uiso 1 1 calc R U . . .
C32 C 0.4468(3) 0.65633(17) 0.1797(3) 0.0373(14) Uani 1 1 d . . . . .
H32 H 0.4624 0.6790 0.1805 0.045 Uiso 1 1 calc R U . . .
C33 C 0.3925(3) 0.65359(17) 0.1855(3) 0.0390(14) Uani 1 1 d . . . . .
H33 H 0.3724 0.6744 0.1895 0.047 Uiso 1 1 calc R U . . .
C34 C 0.3677(3) 0.62072(17) 0.1853(3) 0.0370(14) Uani 1 1 d . . . . .
H34 H 0.3312 0.6189 0.1891 0.044 Uiso 1 1 calc R U . . .
C35 C 0.3992(2) 0.59018(15) 0.1792(3) 0.0285(12) Uani 1 1 d . . . . .
C36 C 0.3862(2) 0.55278(15) 0.1779(3) 0.0266(11) Uani 1 1 d . . . . .
N1 N 0.35820(19) 0.47535(13) 0.1751(2) 0.0307(10) Uani 1 1 d . . . . .
N2 N 0.44352(19) 0.42558(14) 0.1694(2) 0.0307(11) Uani 1 1 d . . . . .
N3 N 0.51702(17) 0.48298(12) 0.1648(2) 0.0237(9) Uani 1 1 d . . . . .
N4 N 0.43238(18) 0.53379(12) 0.1719(2) 0.0248(9) Uani 1 1 d . . . . .
Au1 Au 0.43766(2) 0.47918(2) 0.17039(2) 0.02277(6) Uani 1 1 d . . . . .
C37 C 0.3936(3) 0.46313(17) 0.0068(3) 0.0337(13) Uani 1 1 d . . . . .
C38 C 0.4151(3) 0.42983(16) 0.0048(3) 0.0343(13) Uani 1 1 d . . . . .
H38 H 0.3917 0.4106 0.0061 0.041 Uiso 1 1 calc R U . . .
C39 C 0.4668(3) 0.42161(16) 0.0013(3) 0.0336(13) Uani 1 1 d . . . . .
C40 C 0.4882(3) 0.38595(17) -0.0010(3) 0.0354(14) Uani 1 1 d . . . . .
C41 C 0.4644(3) 0.35251(17) -0.0001(3) 0.0432(16) Uani 1 1 d . . . . .
H41 H 0.4279 0.3501 0.0026 0.052 Uiso 1 1 calc R U . . .
C42 C 0.4971(3) 0.32283(18) -0.0034(3) 0.0493(18) Uani 1 1 d . . . . .
H42 H 0.4823 0.2999 -0.0037 0.059 Uiso 1 1 calc R U . . .
C43 C 0.5507(3) 0.32658(19) -0.0062(3) 0.0512(19) Uani 1 1 d . . . . .
H43 H 0.5715 0.3059 -0.0077 0.061 Uiso 1 1 calc R U . . .
C44 C 0.5753(3) 0.35959(17) -0.0069(3) 0.0439(16) Uani 1 1 d . . . . .
H44 H 0.6118 0.3617 -0.0092 0.053 Uiso 1 1 calc R U . . .
C45 C 0.5426(3) 0.38960(17) -0.0039(3) 0.0381(14) Uani 1 1 d . . . . .
C46 C 0.5542(3) 0.42724(16) -0.0044(3) 0.0346(14) Uani 1 1 d . . . . .
C47 C 0.6035(3) 0.44171(17) -0.0084(3) 0.0365(14) Uani 1 1 d . . . . .
H47 H 0.6317 0.4257 -0.0109 0.044 Uiso 1 1 calc R U . . .
C48 C 0.6152(2) 0.47764(16) -0.0092(3) 0.0322(12) Uani 1 1 d . . . . .
C49 C 0.6673(3) 0.49183(18) -0.0119(3) 0.0386(15) Uani 1 1 d . . . . .
C50 C 0.7160(3) 0.47567(19) -0.0146(3) 0.0426(15) Uani 1 1 d . . . . .
H50 H 0.7194 0.4507 -0.0155 0.051 Uiso 1 1 calc R U . . .
C51 C 0.7595(3) 0.4978(2) -0.0159(3) 0.0478(17) Uani 1 1 d . . . . .
H51 H 0.7930 0.4875 -0.0186 0.057 Uiso 1 1 calc R U . . .
C52 C 0.7546(3) 0.5352(2) -0.0133(3) 0.0473(17) Uani 1 1 d . . . . .
H52 H 0.7848 0.5494 -0.0137 0.057 Uiso 1 1 calc R U . . .
C53 C 0.7061(3) 0.55113(19) -0.0102(3) 0.0420(15) Uani 1 1 d . . . . .
H53 H 0.7027 0.5760 -0.0083 0.050 Uiso 1 1 calc R U . . .
C54 C 0.6620(3) 0.52888(17) -0.0101(3) 0.0359(14) Uani 1 1 d . . . . .
N5 N 0.5076(2) 0.44537(12) -0.0006(2) 0.0318(11) Uani 1 1 d . . . . .
N6 N 0.5789(2) 0.50485(13) -0.0065(2) 0.0332(11) Uani 1 1 d . . . . .
Au2 Au 0.5000 0.5000 0.0000 0.02740(8) Uani 1 2 d S . P . .
B1 B 0.7458(3) 0.23551(16) 0.2576(3) 0.0275(13) Uani 1 1 d . . . . .
C55 C 0.7086(2) 0.20787(14) 0.2175(3) 0.0277(11) Uani 1 1 d . . . . .
C56 C 0.6551(2) 0.21365(16) 0.2094(3) 0.0370(14) Uani 1 1 d . . . . .
H56 H 0.6397 0.2325 0.2328 0.044 Uiso 1 1 calc R U . . .
C57 C 0.6234(3) 0.19346(18) 0.1692(4) 0.0445(16) Uani 1 1 d . . . . .
C58 C 0.5670(3) 0.2021(3) 0.1633(5) 0.066(2) Uani 1 1 d . . . . .
C59 C 0.6449(3) 0.16572(17) 0.1318(3) 0.0399(15) Uani 1 1 d . . . . .
H59 H 0.6239 0.1517 0.1041 0.048 Uiso 1 1 calc R U . . .
C60 C 0.6979(2) 0.15968(15) 0.1370(3) 0.0308(12) Uani 1 1 d . . . . .
C61 C 0.7290(2) 0.17957(15) 0.1788(3) 0.0302(12) Uani 1 1 d . . . . .
H61 H 0.7649 0.1742 0.1817 0.036 Uiso 1 1 calc R U . . .
F1 F 0.5478(2) 0.2176(2) 0.2157(4) 0.122(3) Uani 1 1 d . . . . .
F2 F 0.5580(2) 0.22747(15) 0.1162(4) 0.095(2) Uani 1 1 d . . . . .
F3 F 0.5376(2) 0.17450(15) 0.1492(4) 0.101(2) Uani 1 1 d . . . . .
C62 C 0.7233(3) 0.13069(17) 0.0974(3) 0.0393(14) Uani 1 1 d . . . . .
F4 F 0.76775(18) 0.14157(12) 0.0685(2) 0.0575(12) Uani 1 1 d . . . . .
F5 F 0.69298(19) 0.11754(12) 0.0503(2) 0.0627(13) Uani 1 1 d . . . . .
F6 F 0.73775(16) 0.10266(10) 0.1352(2) 0.0469(9) Uani 1 1 d . . . . .
C63 C 0.7994(2) 0.21701(14) 0.2854(3) 0.0256(11) Uani 1 1 d . . . . .
C64 C 0.7986(2) 0.18279(14) 0.3123(3) 0.0289(11) Uani 1 1 d . . . . .
H64 H 0.7681 0.1690 0.3091 0.035 Uiso 1 1 calc R U . . .
C65 C 0.8423(2) 0.16861(15) 0.3439(3) 0.0326(13) Uani 1 1 d . . . . .
C66 C 0.8409(3) 0.13172(18) 0.3718(4) 0.0467(18) Uani 1 1 d . . . . .
C67 C 0.8881(2) 0.18809(16) 0.3512(3) 0.0355(13) Uani 1 1 d . . . . .
H67 H 0.9171 0.1786 0.3735 0.043 Uiso 1 1 calc R U . . .
C68 C 0.8894(2) 0.22225(16) 0.3243(3) 0.0346(13) Uani 1 1 d . . . . .
C69 C 0.9367(3) 0.24493(18) 0.3319(4) 0.0434(16) Uani 1 1 d . . . . .
C70 C 0.8457(2) 0.23596(14) 0.2918(3) 0.0298(12) Uani 1 1 d . . . . .
H70 H 0.8477 0.2589 0.2734 0.036 Uiso 1 1 calc R U . . .
F7 F 0.80404(19) 0.11140(11) 0.3453(3) 0.090(2) Uani 1 1 d . . . . .
F8 F 0.88646(14) 0.11449(9) 0.3631(2) 0.0450(9) Uani 1 1 d . . . . .
F9 F 0.8338(2) 0.13153(14) 0.4370(3) 0.0809(18) Uani 1 1 d . . . . .
F10 F 0.9768(2) 0.22806(13) 0.3576(4) 0.111(3) Uani 1 1 d . . . . .
F11 F 0.92799(19) 0.27271(12) 0.3710(3) 0.0664(13) Uani 1 1 d . . . . .
F12 F 0.95084(19) 0.25994(16) 0.2754(3) 0.0760(15) Uani 1 1 d . . . . .
C71 C 0.7191(2) 0.25174(15) 0.3247(3) 0.0322(13) Uani 1 1 d . . . . .
C72 C 0.7384(3) 0.28282(16) 0.3533(3) 0.0361(14) Uani 1 1 d . . . . .
H72 H 0.7637 0.2960 0.3301 0.043 Uiso 1 1 calc R U . . .
C73 C 0.7221(3) 0.29516(17) 0.4147(3) 0.0466(17) Uani 1 1 d . . . . .
C74 C 0.7425(4) 0.3291(2) 0.4431(4) 0.065(2) Uani 1 1 d . . . . .
C75 C 0.6837(3) 0.27662(19) 0.4487(4) 0.055(2) Uani 1 1 d . . . . .
H75 H 0.6717 0.2848 0.4898 0.066 Uiso 1 1 calc R U . . .
C76 C 0.6635(3) 0.24596(19) 0.4213(4) 0.0506(19) Uani 1 1 d . . . . .
C77 C 0.6232(4) 0.2267(2) 0.4602(4) 0.082(4) Uani 1 1 d D . . . .
C78 C 0.6818(3) 0.23346(17) 0.3609(3) 0.0404(15) Uani 1 1 d . . . . .
H78 H 0.6685 0.2119 0.3442 0.048 Uiso 1 1 calc R U . . .
F13 F 0.7875(3) 0.33889(17) 0.4179(3) 0.109(2) Uani 1 1 d . . . . .
F14 F 0.7086(3) 0.35622(13) 0.4334(3) 0.107(3) Uani 1 1 d . . . . .
F15 F 0.7486(2) 0.32713(13) 0.5083(2) 0.0701(14) Uani 1 1 d . . . . .
F16 F 0.5917(4) 0.2498(2) 0.4909(5) 0.050(3) Uiso 0.505(15) 1 d . . P A 1
F17 F 0.6330(6) 0.2021(4) 0.4924(8) 0.094(5) Uiso 0.505(15) 1 d . . P A 1
F18 F 0.5885(5) 0.2081(4) 0.4140(7) 0.091(5) Uiso 0.505(15) 1 d . . P A 1
C79 C 0.7574(2) 0.26605(14) 0.2012(3) 0.0269(11) Uani 1 1 d . . . . .
C80 C 0.7919(3) 0.25888(16) 0.1496(3) 0.0376(14) Uani 1 1 d . . . . .
H109 H 0.8122 0.2380 0.1514 0.045 Uiso 1 1 calc R U . . .
C81 C 0.7974(3) 0.28132(19) 0.0958(3) 0.0450(16) Uani 1 1 d . . . . .
C82 C 0.8332(3) 0.2713(2) 0.0399(4) 0.078(3) Uani 1 1 d D . . . .
C83 C 0.7686(3) 0.31264(18) 0.0918(3) 0.0414(15) Uani 1 1 d . . . . .
H83 H 0.7725 0.3282 0.0558 0.050 Uiso 1 1 calc R U . . .
C84 C 0.7341(2) 0.32035(15) 0.1421(3) 0.0315(12) Uani 1 1 d . . . . .
C85 C 0.7030(3) 0.35364(16) 0.1414(3) 0.0387(14) Uani 1 1 d . . . . .
C86 C 0.7285(2) 0.29739(14) 0.1952(3) 0.0273(11) Uani 1 1 d . . . . .
H86 H 0.7044 0.3032 0.2285 0.033 Uiso 1 1 calc R U . . .
F19 F 0.8714(5) 0.2500(4) 0.0517(7) 0.065(4) Uiso 0.450(14) 1 d D . P B 5
F20 F 0.8157(5) 0.2394(3) 0.0138(7) 0.087(5) Uiso 0.450(14) 1 d D . P B 5
F21 F 0.8309(7) 0.2870(5) -0.0134(8) 0.099(6) Uiso 0.450(14) 1 d . . P B 5
F22 F 0.65267(17) 0.34886(12) 0.1551(3) 0.0731(16) Uani 1 1 d . . . . .
F23 F 0.71979(19) 0.37712(11) 0.1870(2) 0.0600(12) Uani 1 1 d . . . . .
F24 F 0.70457(18) 0.37132(11) 0.0844(2) 0.0561(11) Uani 1 1 d . . . . .
B2 B 1.0000 0.4576(2) 0.2500 0.0245(16) Uani 1 2 d S T P . .
C87 C 0.9752(2) 0.48138(14) 0.3103(3) 0.0257(11) Uani 1 1 d . . . . .
C88 C 0.9569(2) 0.51643(15) 0.3036(3) 0.0312(12) Uani 1 1 d . . . . .
H88 H 0.9585 0.5274 0.2620 0.037 Uiso 1 1 calc R U . . .
C89 C 0.9365(2) 0.53547(16) 0.3568(3) 0.0351(13) Uani 1 1 d . . . . .
C90 C 0.9201(3) 0.57346(19) 0.3480(4) 0.0511(19) Uani 1 1 d . . . . .
C91 C 0.9301(2) 0.51987(17) 0.4180(3) 0.0372(14) Uani 1 1 d . . . . .
H91 H 0.9163 0.5328 0.4537 0.045 Uiso 1 1 calc R U . . .
C92 C 0.9448(2) 0.48454(17) 0.4249(3) 0.0345(13) Uani 1 1 d . . . . .
C93 C 0.9358(3) 0.4660(2) 0.4884(3) 0.0456(16) Uani 1 1 d . . . . .
C94 C 0.9677(2) 0.46596(15) 0.3723(3) 0.0286(11) Uani 1 1 d . . . . .
H94 H 0.9784 0.4423 0.3790 0.034 Uiso 1 1 calc R U . . .
F25 F 0.8696(2) 0.57608(14) 0.3329(4) 0.0917(19) Uani 1 1 d . . . . .
F26 F 0.9447(2) 0.59011(11) 0.2997(3) 0.0763(16) Uani 1 1 d . . . . .
F27 F 0.9277(3) 0.59294(14) 0.4020(3) 0.103(2) Uani 1 1 d . . . . .
F28 F 0.9329(2) 0.48821(14) 0.5404(2) 0.0726(15) Uani 1 1 d . . . . .
F29 F 0.97315(19) 0.44307(13) 0.5054(2) 0.0610(12) Uani 1 1 d . . . . .
F30 F 0.8921(2) 0.44668(19) 0.4879(3) 0.091(2) Uani 1 1 d . . . . .
C95 C 0.9509(2) 0.43369(14) 0.2230(3) 0.0243(10) Uani 1 1 d . . . . .
C96 C 0.9173(2) 0.44624(13) 0.1737(3) 0.0236(10) Uani 1 1 d . . . . .
H96 H 0.9248 0.4682 0.1535 0.028 Uiso 1 1 calc R U . . .
C97 C 0.8735(2) 0.42747(14) 0.1537(3) 0.0260(11) Uani 1 1 d . . . . .
C98 C 0.8402(2) 0.44208(16) 0.0999(3) 0.0308(12) Uani 1 1 d . . . . .
C99 C 0.8602(2) 0.39517(16) 0.1831(3) 0.0347(13) Uani 1 1 d . . . . .
H99 H 0.8305 0.3823 0.1696 0.042 Uiso 1 1 calc R U . . .
C100 C 0.8921(2) 0.38278(16) 0.2328(3) 0.0366(14) Uani 1 1 d . . . . .
C101 C 0.8763(3) 0.34843(19) 0.2674(4) 0.057(2) Uani 1 1 d D . . . .
C102 C 0.9367(2) 0.40096(15) 0.2525(3) 0.0323(12) Uani 1 1 d . . . . .
H102 H 0.9577 0.3914 0.2861 0.039 Uiso 1 1 calc R U . . .
F31 F 0.82544(15) 0.47579(10) 0.1119(2) 0.0441(9) Uani 1 1 d . . . . .
F32 F 0.86438(15) 0.44256(12) 0.04137(18) 0.0483(10) Uani 1 1 d . . . . .
F33 F 0.79579(13) 0.42372(10) 0.09017(18) 0.0391(8) Uani 1 1 d . . . . .
F34 F 0.8420(4) 0.3302(3) 0.2393(5) 0.069(2) Uiso 0.533(13) 1 d . . P C 3
F35 F 0.8518(4) 0.3572(3) 0.3263(5) 0.069(2) Uiso 0.533(13) 1 d . . P C 3
F36 F 0.9179(4) 0.3290(3) 0.2816(5) 0.069(2) Uiso 0.533(13) 1 d . . P C 3
C103 C 0.9152(4) 0.3897(3) 0.6339(5) 0.068(2) Uani 1 1 d . . . . .
H103 H 0.9201 0.3643 0.6285 0.102 Uiso 1 1 calc R U . . .
H104 H 0.9336 0.3977 0.6730 0.102 Uiso 1 1 calc R U . . .
H105 H 0.9288 0.4021 0.5956 0.102 Uiso 1 1 calc R U . . .
C104 C 0.8581(3) 0.3977(2) 0.6411(4) 0.0540(19) Uani 1 1 d . . . . .
Cl1 Cl 0.84712(11) 0.44323(6) 0.65447(13) 0.0738(7) Uani 1 1 d . . . . .
Cl2 Cl 0.82436(13) 0.38440(7) 0.56881(12) 0.0873(8) Uani 1 1 d . . . . .
Cl3 Cl 0.83131(10) 0.37278(6) 0.70753(11) 0.0738(7) Uani 1 1 d . . . . .
C105 C 0.9886(4) 0.3105(3) 0.0120(5) 0.071(2) Uiso 1 1 d . . . . .
H106 H 0.9561 0.2976 0.0182 0.106 Uiso 1 1 calc R U . D 7
H107 H 1.0178 0.2948 0.0215 0.106 Uiso 1 1 calc R U . D 7
H108 H 0.9909 0.3186 -0.0333 0.106 Uiso 1 1 calc R U . D 7
Cl4 Cl 1.05118(17) 0.36226(12) 0.0659(2) 0.0763(13) Uiso 0.612(6) 1 d . . P E 7
Cl6 Cl 0.94222(19) 0.37425(13) 0.0355(2) 0.0888(17) Uani 0.612(6) 1 d . . P E 7
C106 C 0.9901(7) 0.3416(4) 0.0571(8) 0.063(4) Uiso 0.612(6) 1 d . . P E 7
Cl5 Cl 0.96911(15) 0.32562(10) 0.13985(18) 0.0620(10) Uiso 0.612(6) 1 d . . P E 7
F37 F 0.6149(5) 0.1937(3) 0.4402(6) 0.081(4) Uiso 0.495(15) 1 d D . P A 2
F38 F 0.5769(5) 0.2425(4) 0.4659(8) 0.088(4) Uiso 0.495(15) 1 d D . P A 2
F39 F 0.6441(5) 0.2161(4) 0.5202(6) 0.083(4) Uiso 0.495(15) 1 d D . P A 2
F40 F 0.8278(6) 0.3480(4) 0.2852(7) 0.089(3) Uiso 0.467(13) 1 d . . P C 4
F41 F 0.9065(6) 0.3386(4) 0.3132(8) 0.089(3) Uiso 0.467(13) 1 d . . P C 4
F42 F 0.8686(6) 0.3228(3) 0.2202(6) 0.089(3) Uiso 0.467(13) 1 d D . P C 4
F43 F 0.8095(6) 0.2622(4) -0.0130(7) 0.108(5) Uiso 0.550(14) 1 d . . P B 6
F44 F 0.8805(3) 0.2605(3) 0.0647(5) 0.063(3) Uiso 0.550(14) 1 d D . P B 6
F45 F 0.8563(3) 0.3018(2) 0.0153(4) 0.059(3) Uiso 0.550(14) 1 d D . P B 6
Cl7 Cl 0.8975(7) 0.3482(5) 0.0387(8) 0.194(4) Uiso 0.388(6) 1 d . . P E 8
Cl8 Cl 0.9957(7) 0.3756(5) 0.0788(8) 0.194(4) Uiso 0.388(6) 1 d . . P E 8
Cl9 Cl 0.9450(7) 0.3112(5) 0.1457(9) 0.194(4) Uiso 0.388(6) 1 d . . P E 8
C107 C 0.9657(14) 0.3357(9) 0.0695(17) 0.092(9) Uiso 0.388(6) 1 d . . P E 8

loop_
_atom_site_aniso_label
_atom_site_aniso_U_11
_atom_site_aniso_U_22
_atom_site_aniso_U_33
_atom_site_aniso_U_23
_atom_site_aniso_U_13
_atom_site_aniso_U_12
C1 0.026(3) 0.043(3) 0.027(3) 0.001(2) 0.000(2) 0.007(3)
C2 0.024(3) 0.048(4) 0.018(2) 0.003(2) -0.001(2) 0.000(2)
C3 0.032(3) 0.041(3) 0.028(3) 0.003(2) 0.000(2) -0.007(3)
C4 0.028(3) 0.046(4) 0.045(4) 0.008(3) 0.005(3) 0.002(3)
C5 0.029(3) 0.061(5) 0.057(4) 0.014(4) 0.001(3) 0.000(3)
C6 0.035(4) 0.073(5) 0.050(4) 0.015(4) -0.006(3) -0.019(4)
C7 0.036(4) 0.052(4) 0.046(4) 0.006(3) -0.004(3) -0.011(3)
C8 0.037(3) 0.054(4) 0.025(3) 0.001(3) -0.003(2) -0.008(3)
C9 0.026(3) 0.045(3) 0.024(3) 0.006(2) -0.002(2) -0.005(3)
C10 0.037(3) 0.040(3) 0.033(3) 0.002(3) -0.005(3) -0.009(3)
C11 0.040(3) 0.028(3) 0.026(3) 0.005(2) -0.005(2) -0.004(2)
C12 0.049(4) 0.032(3) 0.029(3) 0.008(2) -0.004(3) -0.009(3)
C13 0.051(4) 0.035(3) 0.050(4) 0.008(3) -0.008(3) -0.013(3)
C14 0.067(5) 0.033(3) 0.045(4) 0.004(3) -0.007(3) -0.006(3)
C15 0.061(5) 0.032(3) 0.047(4) 0.001(3) -0.011(3) 0.004(3)
C16 0.051(4) 0.030(3) 0.034(3) 0.002(2) -0.008(3) 0.004(3)
C17 0.042(3) 0.030(3) 0.028(3) 0.004(2) -0.005(2) -0.002(3)
C18 0.041(3) 0.026(3) 0.022(3) -0.001(2) -0.009(2) 0.009(2)
C19 0.036(3) 0.026(3) 0.024(3) 0.002(2) -0.005(2) 0.004(2)
C20 0.031(3) 0.029(3) 0.016(2) 0.001(2) -0.0036(19) 0.005(2)
C21 0.026(3) 0.027(3) 0.017(2) 0.0011(19) -0.0005(19) 0.011(2)
C22 0.032(3) 0.041(3) 0.025(3) 0.002(2) -0.004(2) 0.015(3)
C23 0.027(3) 0.048(4) 0.024(3) -0.001(2) -0.001(2) 0.011(3)
C24 0.026(3) 0.046(3) 0.024(3) 0.003(2) 0.000(2) 0.004(2)
C25 0.033(3) 0.030(3) 0.024(3) -0.001(2) -0.006(2) 0.005(2)
C26 0.020(2) 0.028(3) 0.017(2) 0.0027(19) -0.0027(18) 0.014(2)
C27 0.023(2) 0.025(3) 0.019(2) -0.0007(19) -0.0036(19) 0.004(2)
C28 0.029(3) 0.025(3) 0.018(2) -0.0017(19) -0.005(2) 0.003(2)
C29 0.035(3) 0.024(3) 0.016(2) 0.0011(19) -0.003(2) 0.006(2)
C30 0.029(3) 0.025(3) 0.026(3) -0.005(2) -0.006(2) 0.015(2)
C31 0.034(3) 0.030(3) 0.028(3) -0.005(2) -0.004(2) 0.006(2)
C32 0.040(4) 0.031(3) 0.040(3) -0.008(3) -0.007(3) 0.003(3)
C33 0.042(4) 0.030(3) 0.044(4) -0.009(3) -0.001(3) 0.011(3)
C34 0.034(3) 0.038(3) 0.038(3) -0.006(3) -0.004(3) 0.008(3)
C35 0.029(3) 0.029(3) 0.027(3) -0.005(2) -0.004(2) 0.009(2)
C36 0.026(3) 0.033(3) 0.021(2) -0.003(2) -0.002(2) 0.009(2)
N1 0.029(2) 0.037(3) 0.026(2) 0.001(2) -0.0056(19) 0.001(2)
N2 0.029(3) 0.039(3) 0.025(2) 0.003(2) -0.0066(19) -0.005(2)
N3 0.026(2) 0.024(2) 0.021(2) 0.0000(17) -0.0046(17) 0.0036(18)
N4 0.029(2) 0.023(2) 0.023(2) -0.0011(17) -0.0031(18) 0.0061(18)
Au1 0.02515(10) 0.02692(11) 0.01624(9) 0.00127(7) -0.00432(7) 0.00184(8)
C37 0.045(4) 0.038(3) 0.018(2) -0.004(2) -0.007(2) -0.002(3)
C38 0.049(4) 0.033(3) 0.021(3) -0.002(2) -0.005(2) -0.003(3)
C39 0.054(4) 0.027(3) 0.020(3) 0.001(2) -0.005(2) -0.003(3)
C40 0.050(4) 0.036(3) 0.020(3) -0.005(2) -0.005(2) 0.002(3)
C41 0.070(5) 0.028(3) 0.032(3) -0.003(2) -0.004(3) -0.003(3)
C42 0.082(6) 0.026(3) 0.040(4) 0.000(3) -0.006(4) -0.001(3)
C43 0.079(6) 0.035(4) 0.039(4) 0.001(3) -0.007(4) 0.011(4)
C44 0.066(5) 0.034(3) 0.031(3) -0.003(3) -0.008(3) 0.008(3)
C45 0.057(4) 0.032(3) 0.025(3) 0.000(2) -0.012(3) 0.002(3)
C46 0.054(4) 0.030(3) 0.021(3) 0.001(2) -0.011(2) 0.007(3)
C47 0.047(4) 0.037(3) 0.026(3) 0.001(2) -0.008(3) 0.006(3)
C48 0.041(3) 0.037(3) 0.018(2) -0.001(2) -0.008(2) 0.004(3)
C49 0.051(4) 0.046(4) 0.019(3) 0.000(2) -0.005(2) -0.010(3)
C50 0.059(4) 0.044(4) 0.024(3) 0.003(3) -0.010(3) 0.001(3)
C51 0.044(4) 0.072(5) 0.028(3) 0.007(3) -0.005(3) 0.005(4)
C52 0.049(4) 0.063(5) 0.030(3) 0.003(3) -0.008(3) -0.008(4)
C53 0.048(4) 0.046(4) 0.032(3) -0.002(3) -0.007(3) -0.002(3)
C54 0.048(4) 0.040(3) 0.020(3) -0.001(2) -0.007(2) 0.006(3)
N5 0.050(3) 0.019(2) 0.026(2) -0.0012(18) -0.007(2) 0.008(2)
N6 0.045(3) 0.032(3) 0.023(2) -0.0021(19) -0.008(2) 0.003(2)
Au2 0.04225(18) 0.02427(15) 0.01567(13) -0.00191(10) -0.00796(11) 0.00240(12)
B1 0.032(3) 0.019(3) 0.031(3) 0.004(2) 0.006(3) 0.005(2)
C55 0.033(3) 0.018(2) 0.032(3) 0.006(2) 0.003(2) 0.001(2)
C56 0.032(3) 0.030(3) 0.049(4) 0.006(3) 0.000(3) 0.005(2)
C57 0.032(3) 0.039(4) 0.062(4) 0.005(3) -0.004(3) -0.002(3)
C58 0.040(4) 0.078(6) 0.079(6) -0.018(5) -0.007(4) -0.009(4)
C59 0.039(3) 0.035(3) 0.046(4) 0.008(3) -0.008(3) -0.013(3)
C60 0.041(3) 0.023(3) 0.028(3) 0.004(2) -0.004(2) -0.003(2)
C61 0.032(3) 0.026(3) 0.033(3) 0.003(2) 0.001(2) -0.001(2)
F1 0.037(3) 0.180(8) 0.151(7) -0.043(6) 0.009(4) 0.009(4)
F2 0.069(4) 0.068(4) 0.150(6) -0.001(4) -0.042(4) 0.023(3)
F3 0.042(3) 0.072(4) 0.189(7) 0.008(4) -0.028(4) -0.012(3)
C62 0.044(4) 0.035(3) 0.038(3) -0.003(3) -0.005(3) -0.005(3)
F4 0.067(3) 0.052(3) 0.053(3) -0.015(2) 0.024(2) -0.012(2)
F5 0.074(3) 0.060(3) 0.055(3) -0.023(2) -0.025(2) 0.000(2)
F6 0.054(2) 0.0298(19) 0.057(2) -0.0003(17) -0.0051(19) 0.0041(17)
C63 0.032(3) 0.019(2) 0.026(3) -0.003(2) 0.001(2) 0.003(2)
C64 0.030(3) 0.023(3) 0.035(3) 0.001(2) -0.003(2) 0.002(2)
C65 0.033(3) 0.024(3) 0.040(3) 0.007(2) -0.002(3) 0.005(2)
C66 0.030(3) 0.034(3) 0.076(5) 0.022(3) -0.003(3) 0.006(3)
C67 0.034(3) 0.028(3) 0.044(3) 0.007(3) -0.006(3) 0.005(2)
C68 0.034(3) 0.027(3) 0.044(3) 0.004(2) 0.000(3) 0.001(2)
C69 0.034(3) 0.037(3) 0.059(4) 0.010(3) 0.001(3) -0.001(3)
C70 0.035(3) 0.017(2) 0.037(3) 0.000(2) 0.006(2) 0.005(2)
F7 0.053(3) 0.030(2) 0.188(6) 0.047(3) -0.045(3) -0.012(2)
F8 0.036(2) 0.0271(18) 0.072(3) 0.0095(18) -0.0003(18) 0.0074(15)
F9 0.093(4) 0.068(3) 0.081(4) 0.051(3) 0.039(3) 0.042(3)
F10 0.048(3) 0.044(3) 0.241(8) 0.039(4) -0.059(4) -0.010(2)
F11 0.066(3) 0.052(3) 0.081(3) -0.016(2) -0.005(3) -0.020(2)
F12 0.053(3) 0.098(4) 0.077(3) 0.005(3) 0.012(2) -0.030(3)
C71 0.038(3) 0.022(3) 0.037(3) 0.006(2) 0.005(2) 0.013(2)
C72 0.046(4) 0.029(3) 0.033(3) 0.002(2) 0.002(3) 0.013(3)
C73 0.075(5) 0.029(3) 0.037(3) -0.004(3) 0.002(3) 0.015(3)
C74 0.106(8) 0.041(4) 0.048(4) -0.009(3) 0.016(5) 0.011(5)
C75 0.082(6) 0.041(4) 0.041(4) 0.000(3) 0.021(4) 0.021(4)
C76 0.063(5) 0.038(4) 0.051(4) 0.012(3) 0.027(4) 0.016(3)
C77 0.120(9) 0.046(5) 0.081(7) 0.025(5) 0.059(6) 0.026(5)
C78 0.049(4) 0.028(3) 0.044(4) 0.006(3) 0.011(3) 0.012(3)
F13 0.164(7) 0.080(4) 0.083(4) -0.043(3) 0.033(4) -0.045(4)
F14 0.211(8) 0.039(3) 0.071(3) -0.018(2) -0.056(4) 0.042(4)
F15 0.093(4) 0.068(3) 0.049(3) -0.019(2) -0.013(2) 0.026(3)
C79 0.029(3) 0.022(3) 0.030(3) 0.003(2) -0.001(2) 0.003(2)
C80 0.041(3) 0.029(3) 0.042(3) 0.006(3) 0.007(3) 0.009(3)
C81 0.049(4) 0.047(4) 0.039(4) 0.012(3) 0.009(3) 0.012(3)
C82 0.094(8) 0.088(7) 0.053(5) 0.035(5) 0.012(5) 0.017(6)
C83 0.043(4) 0.040(4) 0.041(3) 0.018(3) 0.003(3) 0.004(3)
C84 0.032(3) 0.024(3) 0.039(3) 0.008(2) -0.007(2) -0.001(2)
C85 0.039(3) 0.023(3) 0.053(4) 0.012(3) -0.005(3) 0.004(2)
C86 0.025(3) 0.020(2) 0.037(3) 0.003(2) -0.002(2) 0.002(2)
F22 0.035(2) 0.044(2) 0.140(5) 0.036(3) 0.005(3) 0.0078(19)
F23 0.071(3) 0.036(2) 0.073(3) -0.005(2) -0.021(2) 0.022(2)
F24 0.072(3) 0.039(2) 0.058(3) 0.0214(19) -0.009(2) 0.014(2)
B2 0.021(4) 0.021(4) 0.032(4) 0.000 0.001(3) 0.000
C87 0.018(2) 0.024(3) 0.034(3) -0.001(2) -0.003(2) 0.001(2)
C88 0.028(3) 0.027(3) 0.039(3) 0.000(2) -0.004(2) 0.005(2)
C89 0.035(3) 0.027(3) 0.044(3) -0.007(2) -0.005(3) 0.009(2)
C90 0.065(5) 0.036(4) 0.052(4) -0.007(3) -0.005(4) 0.025(3)
C91 0.034(3) 0.039(3) 0.039(3) -0.008(3) 0.002(3) 0.009(3)
C92 0.028(3) 0.038(3) 0.037(3) 0.000(3) 0.004(2) 0.001(2)
C93 0.046(4) 0.055(4) 0.037(3) -0.001(3) 0.009(3) 0.001(3)
C94 0.024(3) 0.026(3) 0.035(3) -0.002(2) 0.000(2) 0.001(2)
F25 0.061(3) 0.062(3) 0.152(6) 0.016(4) -0.016(3) 0.030(3)
F26 0.096(4) 0.027(2) 0.106(4) 0.008(2) 0.016(3) 0.014(2)
F27 0.178(7) 0.054(3) 0.077(4) -0.026(3) -0.037(4) 0.049(4)
F28 0.108(4) 0.073(3) 0.037(2) -0.005(2) 0.014(2) 0.017(3)
F29 0.076(3) 0.065(3) 0.042(2) 0.016(2) 0.008(2) 0.010(2)
F30 0.059(3) 0.151(6) 0.064(3) 0.030(3) 0.001(3) -0.046(3)
C95 0.022(2) 0.022(2) 0.029(3) 0.000(2) 0.001(2) 0.002(2)
C96 0.024(3) 0.020(2) 0.027(3) 0.0021(19) 0.002(2) -0.001(2)
C97 0.024(3) 0.024(3) 0.030(3) 0.001(2) 0.000(2) -0.003(2)
C98 0.021(3) 0.036(3) 0.035(3) 0.001(2) -0.003(2) -0.003(2)
C99 0.027(3) 0.028(3) 0.049(4) 0.001(3) -0.003(3) -0.005(2)
C100 0.032(3) 0.027(3) 0.051(4) 0.009(3) -0.004(3) -0.003(2)
C101 0.043(4) 0.035(4) 0.094(6) 0.016(4) -0.024(4) -0.009(3)
C102 0.028(3) 0.025(3) 0.044(3) 0.011(2) -0.003(2) -0.002(2)
F31 0.041(2) 0.0345(19) 0.057(2) -0.0014(17) -0.0203(18) 0.0066(16)
F32 0.037(2) 0.073(3) 0.0349(19) 0.0135(19) 0.0014(16) -0.0002(19)
F33 0.0300(18) 0.043(2) 0.044(2) 0.0014(16) -0.0106(15) -0.0106(15)
C103 0.069(6) 0.065(6) 0.070(6) 0.021(5) -0.003(5) -0.001(5)
C104 0.074(5) 0.039(4) 0.049(4) 0.015(3) -0.011(4) -0.010(4)
Cl1 0.0967(18) 0.0439(11) 0.0809(15) 0.0138(10) 0.0143(13) -0.0056(11)
Cl2 0.119(2) 0.0808(17) 0.0619(14) 0.0164(12) -0.0401(14) -0.0196(16)
Cl3 0.0880(16) 0.0698(14) 0.0635(13) 0.0332(11) -0.0168(11) -0.0408(12)
Cl6 0.086(3) 0.085(3) 0.096(3) 0.013(2) -0.008(2) 0.046(3)

loop_
_atom_type_symbol
_atom_type_description
_atom_type_scat_dispersion_real
_atom_type_scat_dispersion_imag
_atom_type_scat_source
C C -0.0001 0.0005 'International Tables Vol C Tables 4.2.6.8 and 6.1.1.4'
H H 0.0000 0.0000 'International Tables Vol C Tables 4.2.6.8 and 6.1.1.4'
N N 0.0005 0.0010 'International Tables Vol C Tables 4.2.6.8 and 6.1.1.4'
Au Au -0.4730 3.6328 'International Tables Vol C Tables 4.2.6.8 and 6.1.1.4'
B B -0.0001 0.0002 'International Tables Vol C Tables 4.2.6.8 and 6.1.1.4'
F F 0.0038 0.0031 'International Tables Vol C Tables 4.2.6.8 and 6.1.1.4'
Cl Cl 0.0555 0.0531 'International Tables Vol C Tables 4.2.6.8 and 6.1.1.4'

loop_
_geom_angle_atom_site_label_1
_geom_angle_atom_site_label_2
_geom_angle_atom_site_label_3
_geom_angle
_geom_angle_site_symmetry_1
_geom_angle_site_symmetry_3
_geom_angle_publ_flag
C36 C1 C2 126.4(6) . . ?
N1 C2 C1 125.9(5) . . ?
N1 C2 C3 109.5(5) . . ?
C1 C2 C3 124.6(6) . . ?
C8 C3 C4 121.2(6) . . ?
C8 C3 C2 106.7(5) . . ?
C4 C3 C2 132.2(6) . . ?
C5 C4 C3 116.8(6) . . ?
C4 C5 C6 121.7(7) . . ?
C7 C6 C5 122.2(7) . . ?
C6 C7 C8 115.7(7) . . ?
C3 C8 C7 122.4(6) . . ?
C3 C8 C9 107.3(5) . . ?
C7 C8 C9 130.3(7) . . ?
C10 C9 N1 126.3(5) . . ?
C10 C9 C8 125.3(6) . . ?
N1 C9 C8 108.3(5) . . ?
C11 C10 C9 125.7(6) . . ?
C10 C11 N2 125.8(6) . . ?
C10 C11 C12 125.5(6) . . ?
N2 C11 C12 108.7(5) . . ?
C17 C12 C13 120.1(6) . . ?
C17 C12 C11 108.0(5) . . ?
C13 C12 C11 131.9(7) . . ?
C14 C13 C12 117.9(7) . . ?
C13 C14 C15 121.8(7) . . ?
C16 C15 C14 120.9(7) . . ?
C15 C16 C17 117.4(7) . . ?
C16 C17 C12 121.9(6) . . ?
C16 C17 C18 131.6(6) . . ?
C12 C17 C18 106.4(5) . . ?
C19 C18 N2 124.9(5) . . ?
C19 C18 C17 125.0(5) . . ?
N2 C18 C17 110.0(5) . . ?
C18 C19 C20 126.7(5) . . ?
N3 C20 C19 124.9(5) . . ?
N3 C20 C21 109.6(5) . . ?
C19 C20 C21 125.5(5) . . ?
C26 C21 C22 121.1(5) . . ?
C26 C21 C20 107.3(4) . . ?
C22 C21 C20 131.6(5) . . ?
C23 C22 C21 117.6(6) . . ?
C22 C23 C24 121.2(5) . . ?
C25 C24 C23 121.2(6) . . ?
C26 C25 C24 117.6(5) . . ?
C25 C26 C21 121.2(5) . . ?
C25 C26 C27 132.3(5) . . ?
C21 C26 C27 106.5(5) . . ?
C28 C27 N3 126.2(5) . . ?
C28 C27 C26 124.7(5) . . ?
N3 C27 C26 109.0(4) . . ?
C29 C28 C27 125.9(5) . . ?
N4 C29 C28 126.3(5) . . ?
N4 C29 C30 108.9(5) . . ?
C28 C29 C30 124.8(5) . . ?
C31 C30 C35 121.5(5) . . ?
C31 C30 C29 132.0(5) . . ?
C35 C30 C29 106.5(5) . . ?
C30 C31 C32 117.1(6) . . ?
C33 C32 C31 121.6(6) . . ?
C34 C33 C32 121.3(6) . . ?
C33 C34 C35 117.6(6) . . ?
C30 C35 C34 120.9(6) . . ?
C30 C35 C36 107.5(5) . . ?
C34 C35 C36 131.5(6) . . ?
C1 C36 N4 126.6(5) . . ?
C1 C36 C35 125.6(5) . . ?
N4 C36 C35 107.8(5) . . ?
C2 N1 C9 108.2(5) . . ?
C2 N1 Au1 126.0(4) . . ?
C9 N1 Au1 125.8(4) . . ?
C18 N2 C11 106.8(5) . . ?
C18 N2 Au1 127.1(4) . . ?
C11 N2 Au1 126.1(4) . . ?
C20 N3 C27 107.6(4) . . ?
C20 N3 Au1 126.6(4) . . ?
C27 N3 Au1 125.8(3) . . ?
C29 N4 C36 109.2(4) . . ?
C29 N4 Au1 126.0(4) . . ?
C36 N4 Au1 124.8(4) . . ?
N2 Au1 N3 89.73(18) . . ?
N2 Au1 N1 90.2(2) . . ?
N3 Au1 N1 179.50(18) . . ?
N2 Au1 N4 179.42(19) . . ?
N3 Au1 N4 89.80(18) . . ?
N1 Au1 N4 90.24(19) . . ?
C38 C37 N6 125.8(6) . 5_665 ?
C38 C37 C54 125.7(6) . 5_665 ?
N6 C37 C54 108.5(5) 5_665 5_665 ?
C39 C38 C37 127.0(6) . . ?
C38 C39 N5 126.4(6) . . ?
C38 C39 C40 125.5(6) . . ?
N5 C39 C40 108.2(6) . . ?
C41 C40 C45 121.5(6) . . ?
C41 C40 C39 131.8(7) . . ?
C45 C40 C39 106.7(6) . . ?
C42 C41 C40 117.3(7) . . ?
C43 C42 C41 121.0(7) . . ?
C42 C43 C44 122.7(7) . . ?
C43 C44 C45 116.5(7) . . ?
C40 C45 C44 121.0(6) . . ?
C40 C45 C46 107.5(6) . . ?
C44 C45 C46 131.5(7) . . ?
C47 C46 N5 127.1(6) . . ?
C47 C46 C45 125.2(6) . . ?
N5 C46 C45 107.8(6) . . ?
C46 C47 C48 125.9(6) . . ?
N6 C48 C47 125.1(6) . . ?
N6 C48 C49 110.5(6) . . ?
C47 C48 C49 124.4(6) . . ?
C50 C49 C54 121.6(6) . . ?
C50 C49 C48 132.2(6) . . ?
C54 C49 C48 106.2(6) . . ?
C49 C50 C51 117.4(7) . . ?
C50 C51 C52 121.4(7) . . ?
C53 C52 C51 121.0(7) . . ?
C52 C53 C54 117.7(7) . . ?
C49 C54 C53 121.0(6) . . ?
C49 C54 C37 107.5(6) . 5_665 ?
C53 C54 C37 131.5(6) . 5_665 ?
C39 N5 C46 109.8(5) . . ?
C39 N5 Au2 125.1(4) . . ?
C46 N5 Au2 125.1(4) . . ?
C48 N6 C37 107.3(5) . 5_665 ?
C48 N6 Au2 127.2(4) . . ?
C37 N6 Au2 125.5(4) 5_665 . ?
N6 Au2 N6 180.0 5_665 . ?
N6 Au2 N5 89.7(2) 5_665 5_665 ?
N6 Au2 N5 90.3(2) . 5_665 ?
N6 Au2 N5 90.3(2) 5_665 . ?
N6 Au2 N5 89.7(2) . . ?
N5 Au2 N5 180.0 5_665 . ?
C55 B1 C63 113.1(4) . . ?
C55 B1 C71 114.1(5) . . ?
C63 B1 C71 102.7(4) . . ?
C55 B1 C79 101.7(4) . . ?
C63 B1 C79 112.6(5) . . ?
C71 B1 C79 113.1(4) . . ?
C56 C55 C61 114.4(5) . . ?
C56 C55 B1 122.3(5) . . ?
C61 C55 B1 122.5(5) . . ?
C57 C56 C55 124.1(6) . . ?
C56 C57 C59 120.0(6) . . ?
C56 C57 C58 120.0(7) . . ?
C59 C57 C58 120.0(7) . . ?
F1 C58 F3 108.3(8) . . ?
F1 C58 F2 101.2(8) . . ?
F3 C58 F2 107.5(7) . . ?
F1 C58 C57 113.4(7) . . ?
F3 C58 C57 113.8(8) . . ?
F2 C58 C57 111.8(7) . . ?
C60 C59 C57 117.9(6) . . ?
C59 C60 C61 121.6(6) . . ?
C59 C60 C62 120.3(6) . . ?
C61 C60 C62 118.1(5) . . ?
C60 C61 C55 122.0(6) . . ?
F5 C62 F4 107.1(5) . . ?
F5 C62 F6 106.1(5) . . ?
F4 C62 F6 104.6(5) . . ?
F5 C62 C60 113.7(6) . . ?
F4 C62 C60 112.3(5) . . ?
F6 C62 C60 112.3(5) . . ?
C70 C63 C64 116.5(5) . . ?
C70 C63 B1 122.0(5) . . ?
C64 C63 B1 121.0(5) . . ?
C65 C64 C63 121.4(5) . . ?
C67 C65 C64 121.6(5) . . ?
C67 C65 C66 117.9(5) . . ?
C64 C65 C66 120.5(6) . . ?
F7 C66 F9 107.6(6) . . ?
F7 C66 F8 106.6(6) . . ?
F9 C66 F8 104.2(5) . . ?
F7 C66 C65 113.4(6) . . ?
F9 C66 C65 112.5(6) . . ?
F8 C66 C65 112.0(5) . . ?
C65 C67 C68 117.7(5) . . ?
C67 C68 C70 120.2(6) . . ?
C67 C68 C69 120.4(6) . . ?
C70 C68 C69 119.3(5) . . ?
F10 C69 F12 109.4(6) . . ?
F10 C69 F11 105.8(7) . . ?
F12 C69 F11 103.1(6) . . ?
F10 C69 C68 113.6(6) . . ?
F12 C69 C68 112.1(6) . . ?
F11 C69 C68 112.1(6) . . ?
C63 C70 C68 122.6(5) . . ?
C78 C71 C72 116.0(6) . . ?
C78 C71 B1 122.9(5) . . ?
C72 C71 B1 120.5(5) . . ?
C73 C72 C71 122.9(6) . . ?
C75 C73 C72 119.4(7) . . ?
C75 C73 C74 118.9(6) . . ?
C72 C73 C74 121.6(7) . . ?
F13 C74 F15 107.4(9) . . ?
F13 C74 F14 107.2(8) . . ?
F15 C74 F14 105.1(6) . . ?
F13 C74 C73 113.3(6) . . ?
F15 C74 C73 112.1(7) . . ?
F14 C74 C73 111.2(8) . . ?
C76 C75 C73 118.9(6) . . ?
C75 C76 C78 120.6(7) . . ?
C75 C76 C77 116.9(7) . . ?
C78 C76 C77 122.5(7) . . ?
F37 C77 F38 107.6(12) . . ?
F17 C77 F16 112.5(10) . . ?
F37 C77 F39 93.5(9) . . ?
F38 C77 F39 113.2(10) . . ?
F17 C77 F18 96.4(11) . . ?
F16 C77 F18 103.9(10) . . ?
F17 C77 C76 122.5(10) . . ?
F37 C77 C76 113.9(8) . . ?
F38 C77 C76 116.6(8) . . ?
F16 C77 C76 110.5(7) . . ?
F39 C77 C76 109.8(10) . . ?
F18 C77 C76 108.2(8) . . ?
C71 C78 C76 122.1(7) . . ?
C86 C79 C80 115.7(5) . . ?
C86 C79 B1 123.5(5) . . ?
C80 C79 B1 120.0(5) . . ?
C81 C80 C79 122.5(6) . . ?
C80 C81 C83 120.3(6) . . ?
C80 C81 C82 120.2(6) . . ?
C83 C81 C82 119.4(6) . . ?
F21 C82 F19 119.8(12) . . ?
F43 C82 F44 130.3(11) . . ?
F43 C82 F45 97.0(9) . . ?
F44 C82 F45 90.0(8) . . ?
F21 C82 F20 93.5(12) . . ?
F19 C82 F20 77.2(11) . . ?
F21 C82 C81 120.8(10) . . ?
F43 C82 C81 114.1(9) . . ?
F19 C82 C81 118.5(9) . . ?
F44 C82 C81 109.6(8) . . ?
F45 C82 C81 109.0(8) . . ?
F20 C82 C81 107.8(8) . . ?
C84 C83 C81 118.4(6) . . ?
C83 C84 C86 120.6(5) . . ?
C83 C84 C85 121.0(5) . . ?
C86 C84 C85 118.4(6) . . ?
F22 C85 F24 106.1(5) . . ?
F22 C85 F23 104.8(6) . . ?
F24 C85 F23 105.0(5) . . ?
F22 C85 C84 113.8(5) . . ?
F24 C85 C84 114.2(6) . . ?
F23 C85 C84 112.0(5) . . ?
C84 C86 C79 122.5(5) . . ?
C82 F19 F20 54.1(7) . . ?
C82 F20 F19 48.8(6) . . ?
C95 B2 C95 113.6(6) 2_755 . ?
C95 B2 C87 110.2(3) 2_755 . ?
C95 B2 C87 104.5(3) . . ?
C95 B2 C87 104.5(3) 2_755 2_755 ?
C95 B2 C87 110.2(3) . 2_755 ?
C87 B2 C87 114.1(6) . 2_755 ?
C94 C87 C88 115.4(5) . . ?
C94 C87 B2 119.8(5) . . ?
C88 C87 B2 124.6(5) . . ?
C89 C88 C87 122.0(6) . . ?
C91 C89 C88 121.4(5) . . ?
C91 C89 C90 118.6(6) . . ?
C88 C89 C90 120.0(6) . . ?
F26 C90 F27 106.3(7) . . ?
F26 C90 F25 104.8(6) . . ?
F27 C90 F25 106.8(7) . . ?
F26 C90 C89 114.0(6) . . ?
F27 C90 C89 112.6(6) . . ?
F25 C90 C89 111.7(7) . . ?
C89 C91 C92 117.7(5) . . ?
C91 C92 C94 120.9(6) . . ?
C91 C92 C93 119.7(6) . . ?
C94 C92 C93 119.5(6) . . ?
F30 C93 F29 104.7(6) . . ?
F30 C93 F28 107.3(6) . . ?
F29 C93 F28 103.7(6) . . ?
F30 C93 C92 112.4(6) . . ?
F29 C93 C92 114.6(5) . . ?
F28 C93 C92 113.4(6) . . ?
C87 C94 C92 122.4(5) . . ?
C96 C95 C102 115.8(5) . . ?
C96 C95 B2 121.7(5) . . ?
C102 C95 B2 122.1(5) . . ?
C97 C96 C95 122.4(5) . . ?
C96 C97 C99 121.0(5) . . ?
C96 C97 C98 119.4(5) . . ?
C99 C97 C98 119.6(5) . . ?
F32 C98 F31 106.2(5) . . ?
F32 C98 F33 105.6(5) . . ?
F31 C98 F33 105.8(4) . . ?
F32 C98 C97 112.9(5) . . ?
F31 C98 C97 112.0(5) . . ?
F33 C98 C97 113.7(5) . . ?
C100 C99 C97 117.5(5) . . ?
C99 C100 C102 122.2(5) . . ?
C99 C100 C101 117.7(6) . . ?
C102 C100 C101 120.1(6) . . ?
F41 C101 F40 112.2(12) . . ?
F34 C101 F36 111.2(9) . . ?
F41 C101 F42 113.4(11) . . ?
F40 C101 F42 92.7(10) . . ?
F34 C101 F35 101.8(9) . . ?
F36 C101 F35 107.9(9) . . ?
F34 C101 C100 116.1(8) . . ?
F41 C101 C100 115.1(8) . . ?
F40 C101 C100 113.2(8) . . ?
F36 C101 C100 110.7(7) . . ?
F42 C101 C100 108.0(9) . . ?
F35 C101 C100 108.4(7) . . ?
C100 C102 C95 121.1(5) . . ?
C103 C104 Cl1 111.5(6) . . ?
C103 C104 Cl2 109.8(6) . . ?
Cl1 C104 Cl2 108.9(4) . . ?
C103 C104 Cl3 110.2(5) . . ?
Cl1 C104 Cl3 109.5(5) . . ?
Cl2 C104 Cl3 106.9(4) . . ?
C105 C106 Cl4 115.6(11) . . ?
C105 C106 Cl6 111.8(10) . . ?
Cl4 C106 Cl6 109.5(9) . . ?
C105 C106 Cl5 107.0(10) . . ?
Cl4 C106 Cl5 108.0(8) . . ?
Cl6 C106 Cl5 104.2(9) . . ?
C105 C107 Cl8 116(2) . . ?
C105 C107 Cl9 114(2) . . ?
Cl8 C107 Cl9 118(2) . . ?
C105 C107 Cl7 103.9(19) . . ?
Cl8 C107 Cl7 103.5(19) . . ?
Cl9 C107 Cl7 97.6(18) . . ?

loop_
_geom_bond_atom_site_label_1
_geom_bond_atom_site_label_2
_geom_bond_distance
_geom_bond_site_symmetry_2
_geom_bond_publ_flag
C1 C36 1.379(8) . ?
C1 C2 1.392(9) . ?
C2 N1 1.390(8) . ?
C2 C3 1.454(8) . ?
C3 C8 1.402(9) . ?
C3 C4 1.412(9) . ?
C4 C5 1.400(10) . ?
C5 C6 1.418(11) . ?
C6 C7 1.392(11) . ?
C7 C8 1.425(9) . ?
C8 C9 1.467(9) . ?
C9 C10 1.391(9) . ?
C9 N1 1.395(8) . ?
C10 C11 1.386(9) . ?
C11 N2 1.417(7) . ?
C11 C12 1.465(9) . ?
C12 C17 1.407(9) . ?
C12 C13 1.411(9) . ?
C13 C14 1.392(10) . ?
C14 C15 1.405(11) . ?
C15 C16 1.400(9) . ?
C16 C17 1.403(9) . ?
C17 C18 1.459(8) . ?
C18 C19 1.373(8) . ?
C18 N2 1.415(7) . ?
C19 C20 1.409(8) . ?
C20 N3 1.397(7) . ?
C20 C21 1.445(8) . ?
C21 C26 1.413(7) . ?
C21 C22 1.419(7) . ?
C22 C23 1.396(9) . ?
C23 C24 1.415(9) . ?
C24 C25 1.412(8) . ?
C25 C26 1.401(8) . ?
C26 C27 1.465(7) . ?
C27 C28 1.391(7) . ?
C27 N3 1.399(7) . ?
C28 C29 1.388(8) . ?
C29 N4 1.382(7) . ?
C29 C30 1.459(7) . ?
C30 C31 1.412(8) . ?
C30 C35 1.413(8) . ?
C31 C32 1.414(8) . ?
C32 C33 1.413(9) . ?
C33 C34 1.402(9) . ?
C34 C35 1.422(8) . ?
C35 C36 1.458(8) . ?
C36 N4 1.400(7) . ?
N1 Au1 2.062(5) . ?
N2 Au1 2.039(5) . ?
N3 Au1 2.060(5) . ?
N4 Au1 2.076(4) . ?
C37 C38 1.381(9) . ?
C37 N6 1.408(8) 5_665 ?
C37 C54 1.471(9) 5_665 ?
C38 C39 1.374(9) . ?
C39 N5 1.388(8) . ?
C39 C40 1.463(9) . ?
C40 C41 1.409(9) . ?
C40 C45 1.414(10) . ?
C41 C42 1.408(10) . ?
C42 C43 1.396(11) . ?
C43 C44 1.404(10) . ?
C44 C45 1.419(9) . ?
C45 C46 1.459(8) . ?
C46 C47 1.389(9) . ?
C46 N5 1.390(8) . ?
C47 C48 1.397(9) . ?
C48 N6 1.397(8) . ?
C48 C49 1.451(9) . ?
C49 C50 1.400(10) . ?
C49 C54 1.413(9) . ?
C50 C51 1.404(10) . ?
C51 C52 1.426(11) . ?
C52 C53 1.393(10) . ?
C53 C54 1.418(10) . ?
C54 C37 1.470(9) 5_665 ?
N5 Au2 2.082(5) . ?
N6 C37 1.408(8) 5_665 ?
N6 Au2 2.053(6) . ?
Au2 N6 2.053(6) 5_665 ?
Au2 N5 2.082(5) 5_665 ?
B1 C55 1.644(9) . ?
B1 C63 1.653(8) . ?
B1 C71 1.658(8) . ?
B1 C79 1.663(8) . ?
C55 C56 1.411(8) . ?
C55 C61 1.435(8) . ?
C56 C57 1.389(10) . ?
C57 C59 1.416(10) . ?
C57 C58 1.501(11) . ?
C58 F1 1.321(11) . ?
C58 F3 1.326(10) . ?
C58 F2 1.383(12) . ?
C59 C60 1.393(9) . ?
C60 C61 1.396(8) . ?
C60 C62 1.516(9) . ?
C62 F5 1.339(7) . ?
C62 F4 1.357(8) . ?
C62 F6 1.367(7) . ?
C63 C70 1.403(8) . ?
C63 C64 1.411(7) . ?
C64 C65 1.407(8) . ?
C65 C67 1.403(9) . ?
C65 C66 1.512(8) . ?
C66 F7 1.340(9) . ?
C66 F9 1.348(9) . ?
C66 F8 1.360(7) . ?
C67 C68 1.408(8) . ?
C68 C70 1.412(8) . ?
C68 C69 1.502(9) . ?
C69 F10 1.329(8) . ?
C69 F12 1.342(8) . ?
C69 F11 1.342(9) . ?
C71 C78 1.399(9) . ?
C71 C72 1.408(9) . ?
C72 C73 1.407(9) . ?
C73 C75 1.402(11) . ?
C73 C74 1.509(11) . ?
C74 F13 1.326(11) . ?
C74 F15 1.346(9) . ?
C74 F14 1.367(10) . ?
C75 C76 1.394(11) . ?
C76 C78 1.407(9) . ?
C76 C77 1.500(11) . ?
C77 F17 1.171(15) . ?
C77 F37 1.336(9) . ?
C77 F38 1.343(9) . ?
C77 F16 1.352(12) . ?
C77 F39 1.402(9) . ?
C77 F18 1.482(17) . ?
C79 C86 1.409(7) . ?
C79 C80 1.411(8) . ?
C80 C81 1.399(9) . ?
C81 C83 1.405(9) . ?
C81 C82 1.521(11) . ?
C82 F21 1.244(17) . ?
C82 F43 1.292(17) . ?
C82 F19 1.297(9) . ?
C82 F44 1.385(8) . ?
C82 F45 1.395(8) . ?
C82 F20 1.397(9) . ?
C83 C84 1.393(9) . ?
C84 C86 1.402(8) . ?
C84 C85 1.497(8) . ?
C85 F22 1.343(8) . ?
C85 F24 1.347(7) . ?
C85 F23 1.361(8) . ?
F19 F20 1.68(2) . ?
B2 C95 1.654(7) 2_755 ?
B2 C95 1.654(7) . ?
B2 C87 1.659(7) . ?
B2 C87 1.659(7) 2_755 ?
C87 C94 1.412(8) . ?
C87 C88 1.417(7) . ?
C88 C89 1.411(8) . ?
C89 C91 1.396(9) . ?
C89 C90 1.513(8) . ?
C90 F26 1.335(9) . ?
C90 F27 1.345(9) . ?
C90 F25 1.347(9) . ?
C91 C92 1.400(9) . ?
C92 C94 1.416(8) . ?
C92 C93 1.500(9) . ?
C93 F30 1.344(9) . ?
C93 F29 1.345(9) . ?
C93 F28 1.361(8) . ?
C95 C96 1.414(7) . ?
C95 C102 1.430(7) . ?
C96 C97 1.400(7) . ?
C97 C99 1.408(8) . ?
C97 C98 1.505(8) . ?
C98 F32 1.352(7) . ?
C98 F31 1.357(7) . ?
C98 F33 1.357(6) . ?
C99 C100 1.393(9) . ?
C100 C102 1.401(8) . ?
C100 C101 1.539(9) . ?
C101 F34 1.264(12) . ?
C101 F41 1.275(16) . ?
C101 F40 1.307(16) . ?
C101 F36 1.334(13) . ?
C101 F42 1.385(9) . ?
C101 F35 1.403(13) . ?
C103 C104 1.513(12) . ?
C104 Cl1 1.773(8) . ?
C104 Cl2 1.792(8) . ?
C104 Cl3 1.796(8) . ?
C105 C106 1.503(18) . ?
C105 C107 1.63(3) . ?
Cl4 C106 1.772(18) . ?
Cl6 C106 1.805(17) . ?
C106 Cl5 1.880(17) . ?
Cl7 C107 1.93(4) . ?
Cl8 C107 1.71(4) . ?
Cl9 C107 1.89(4) . ?

loop_
_geom_torsion_atom_site_label_1
_geom_torsion_atom_site_label_2
_geom_torsion_atom_site_label_3
_geom_torsion_atom_site_label_4
_geom_torsion
_geom_torsion_site_symmetry_1
_geom_torsion_site_symmetry_2
_geom_torsion_site_symmetry_3
_geom_torsion_site_symmetry_4
_geom_torsion_publ_flag
C36 C1 C2 N1 0.0(9) . . . . ?
C36 C1 C2 C3 179.6(5) . . . . ?
N1 C2 C3 C8 -0.8(6) . . . . ?
C1 C2 C3 C8 179.5(5) . . . . ?
N1 C2 C3 C4 179.5(6) . . . . ?
C1 C2 C3 C4 -0.1(10) . . . . ?
C8 C3 C4 C5 -0.7(9) . . . . ?
C2 C3 C4 C5 178.9(6) . . . . ?
C3 C4 C5 C6 -0.4(11) . . . . ?
C4 C5 C6 C7 1.3(12) . . . . ?
C5 C6 C7 C8 -1.1(10) . . . . ?
C4 C3 C8 C7 0.9(9) . . . . ?
C2 C3 C8 C7 -178.8(6) . . . . ?
C4 C3 C8 C9 -178.8(6) . . . . ?
C2 C3 C8 C9 1.4(6) . . . . ?
C6 C7 C8 C3 0.0(9) . . . . ?
C6 C7 C8 C9 179.7(6) . . . . ?
C3 C8 C9 C10 178.0(6) . . . . ?
C7 C8 C9 C10 -1.8(10) . . . . ?
C3 C8 C9 N1 -1.6(6) . . . . ?
C7 C8 C9 N1 178.6(6) . . . . ?
N1 C9 C10 C11 0.5(10) . . . . ?
C8 C9 C10 C11 -179.0(6) . . . . ?
C9 C10 C11 N2 -1.5(10) . . . . ?
C9 C10 C11 C12 178.6(6) . . . . ?
C10 C11 C12 C17 179.7(6) . . . . ?
N2 C11 C12 C17 -0.2(6) . . . . ?
C10 C11 C12 C13 0.4(11) . . . . ?
N2 C11 C12 C13 -179.5(6) . . . . ?
C17 C12 C13 C14 0.0(10) . . . . ?
C11 C12 C13 C14 179.4(6) . . . . ?
C12 C13 C14 C15 -0.6(11) . . . . ?
C13 C14 C15 C16 0.9(11) . . . . ?
C14 C15 C16 C17 -0.5(10) . . . . ?
C15 C16 C17 C12 -0.1(9) . . . . ?
C15 C16 C17 C18 -178.8(6) . . . . ?
C13 C12 C17 C16 0.3(9) . . . . ?
C11 C12 C17 C16 -179.1(5) . . . . ?
C13 C12 C17 C18 179.3(6) . . . . ?
C11 C12 C17 C18 -0.1(6) . . . . ?
C16 C17 C18 C19 -1.1(10) . . . . ?
C12 C17 C18 C19 180.0(5) . . . . ?
C16 C17 C18 N2 179.3(6) . . . . ?
C12 C17 C18 N2 0.4(6) . . . . ?
N2 C18 C19 C20 0.0(9) . . . . ?
C17 C18 C19 C20 -179.6(5) . . . . ?
C18 C19 C20 N3 -0.2(9) . . . . ?
C18 C19 C20 C21 180.0(5) . . . . ?
N3 C20 C21 C26 -1.1(5) . . . . ?
C19 C20 C21 C26 178.7(5) . . . . ?
N3 C20 C21 C22 178.9(5) . . . . ?
C19 C20 C21 C22 -1.3(9) . . . . ?
C26 C21 C22 C23 0.6(7) . . . . ?
C20 C21 C22 C23 -179.4(5) . . . . ?
C21 C22 C23 C24 -0.9(8) . . . . ?
C22 C23 C24 C25 0.8(8) . . . . ?
C23 C24 C25 C26 -0.3(8) . . . . ?
C24 C25 C26 C21 0.0(7) . . . . ?
C24 C25 C26 C27 178.3(5) . . . . ?
C22 C21 C26 C25 -0.2(7) . . . . ?
C20 C21 C26 C25 179.8(5) . . . . ?
C22 C21 C26 C27 -178.8(5) . . . . ?
C20 C21 C26 C27 1.2(5) . . . . ?
C25 C26 C27 C28 -0.7(9) . . . . ?
C21 C26 C27 C28 177.7(5) . . . . ?
C25 C26 C27 N3 -179.3(5) . . . . ?
C21 C26 C27 N3 -0.9(5) . . . . ?
N3 C27 C28 C29 0.4(8) . . . . ?
C26 C27 C28 C29 -177.9(5) . . . . ?
C27 C28 C29 N4 -1.7(8) . . . . ?
C27 C28 C29 C30 178.0(5) . . . . ?
N4 C29 C30 C31 179.9(6) . . . . ?
C28 C29 C30 C31 0.1(9) . . . . ?
N4 C29 C30 C35 0.7(6) . . . . ?
C28 C29 C30 C35 -179.0(5) . . . . ?
C35 C30 C31 C32 1.0(8) . . . . ?
C29 C30 C31 C32 -178.1(6) . . . . ?
C30 C31 C32 C33 -1.1(9) . . . . ?
C31 C32 C33 C34 0.6(10) . . . . ?
C32 C33 C34 C35 0.1(9) . . . . ?
C31 C30 C35 C34 -0.3(8) . . . . ?
C29 C30 C35 C34 178.9(5) . . . . ?
C31 C30 C35 C36 -180.0(5) . . . . ?
C29 C30 C35 C36 -0.7(6) . . . . ?
C33 C34 C35 C30 -0.2(9) . . . . ?
C33 C34 C35 C36 179.3(6) . . . . ?
C2 C1 C36 N4 1.8(9) . . . . ?
C2 C1 C36 C35 179.8(5) . . . . ?
C30 C35 C36 C1 -177.9(5) . . . . ?
C34 C35 C36 C1 2.5(10) . . . . ?
C30 C35 C36 N4 0.4(6) . . . . ?
C34 C35 C36 N4 -179.1(6) . . . . ?
C1 C2 N1 C9 179.4(5) . . . . ?
C3 C2 N1 C9 -0.2(6) . . . . ?
C1 C2 N1 Au1 0.3(8) . . . . ?
C3 C2 N1 Au1 -179.4(4) . . . . ?
C10 C9 N1 C2 -178.5(6) . . . . ?
C8 C9 N1 C2 1.1(6) . . . . ?
C10 C9 N1 Au1 0.7(8) . . . . ?
C8 C9 N1 Au1 -179.7(4) . . . . ?
C19 C18 N2 C11 179.9(5) . . . . ?
C17 C18 N2 C11 -0.5(6) . . . . ?
C19 C18 N2 Au1 -0.8(8) . . . . ?
C17 C18 N2 Au1 178.8(4) . . . . ?
C10 C11 N2 C18 -179.5(6) . . . . ?
C12 C11 N2 C18 0.4(6) . . . . ?
C10 C11 N2 Au1 1.2(8) . . . . ?
C12 C11 N2 Au1 -178.9(4) . . . . ?
C19 C20 N3 C27 -179.2(5) . . . . ?
C21 C20 N3 C27 0.6(6) . . . . ?
C19 C20 N3 Au1 1.2(7) . . . . ?
C21 C20 N3 Au1 -179.0(3) . . . . ?
C28 C27 N3 C20 -178.4(5) . . . . ?
C26 C27 N3 C20 0.2(5) . . . . ?
C28 C27 N3 Au1 1.2(7) . . . . ?
C26 C27 N3 Au1 179.8(3) . . . . ?
C28 C29 N4 C36 179.3(5) . . . . ?
C30 C29 N4 C36 -0.4(6) . . . . ?
C28 C29 N4 Au1 1.2(7) . . . . ?
C30 C29 N4 Au1 -178.5(3) . . . . ?
C1 C36 N4 C29 178.3(5) . . . . ?
C35 C36 N4 C29 0.0(6) . . . . ?
C1 C36 N4 Au1 -3.5(8) . . . . ?
C35 C36 N4 Au1 178.1(3) . . . . ?
N6 C37 C38 C39 -0.9(9) 5_665 . . . ?
C54 C37 C38 C39 179.4(5) 5_665 . . . ?
C37 C38 C39 N5 0.4(10) . . . . ?
C37 C38 C39 C40 -179.8(5) . . . . ?
C38 C39 C40 C41 -0.2(10) . . . . ?
N5 C39 C40 C41 179.6(6) . . . . ?
C38 C39 C40 C45 -179.5(5) . . . . ?
N5 C39 C40 C45 0.3(6) . . . . ?
C45 C40 C41 C42 -1.1(9) . . . . ?
C39 C40 C41 C42 179.7(6) . . . . ?
C40 C41 C42 C43 1.2(10) . . . . ?
C41 C42 C43 C44 -0.9(11) . . . . ?
C42 C43 C44 C45 0.6(10) . . . . ?
C41 C40 C45 C44 0.8(9) . . . . ?
C39 C40 C45 C44 -179.8(5) . . . . ?
C41 C40 C45 C46 179.8(5) . . . . ?
C39 C40 C45 C46 -0.8(6) . . . . ?
C43 C44 C45 C40 -0.5(9) . . . . ?
C43 C44 C45 C46 -179.2(6) . . . . ?
C40 C45 C46 C47 -178.5(5) . . . . ?
C44 C45 C46 C47 0.4(10) . . . . ?
C40 C45 C46 N5 1.0(6) . . . . ?
C44 C45 C46 N5 179.9(6) . . . . ?
N5 C46 C47 C48 0.3(10) . . . . ?
C45 C46 C47 C48 179.7(5) . . . . ?
C46 C47 C48 N6 -0.4(9) . . . . ?
C46 C47 C48 C49 178.4(5) . . . . ?
N6 C48 C49 C50 179.4(6) . . . . ?
C47 C48 C49 C50 0.4(10) . . . . ?
N6 C48 C49 C54 0.5(6) . . . . ?
C47 C48 C49 C54 -178.5(5) . . . . ?
C54 C49 C50 C51 -0.4(9) . . . . ?
C48 C49 C50 C51 -179.2(6) . . . . ?
C49 C50 C51 C52 1.2(9) . . . . ?
C50 C51 C52 C53 -0.8(10) . . . . ?
C51 C52 C53 C54 -0.3(9) . . . . ?
C50 C49 C54 C53 -0.8(9) . . . . ?
C48 C49 C54 C53 178.3(5) . . . . ?
C50 C49 C54 C37 -179.5(5) . . . 5_665 ?
C48 C49 C54 C37 -0.4(6) . . . 5_665 ?
C52 C53 C54 C49 1.1(9) . . . . ?
C52 C53 C54 C37 179.5(6) . . . 5_665 ?
C38 C39 N5 C46 -179.8(5) . . . . ?
C40 C39 N5 C46 0.3(6) . . . . ?
C38 C39 N5 Au2 -1.1(8) . . . . ?
C40 C39 N5 Au2 179.1(4) . . . . ?
C47 C46 N5 C39 178.7(5) . . . . ?
C45 C46 N5 C39 -0.8(6) . . . . ?
C47 C46 N5 Au2 -0.1(8) . . . . ?
C45 C46 N5 Au2 -179.6(4) . . . . ?
C47 C48 N6 C37 178.6(5) . . . 5_665 ?
C49 C48 N6 C37 -0.4(6) . . . 5_665 ?
C47 C48 N6 Au2 0.4(8) . . . . ?
C49 C48 N6 Au2 -178.6(4) . . . . ?
C63 B1 C55 C56 157.4(5) . . . . ?
C71 B1 C55 C56 40.6(7) . . . . ?
C79 B1 C55 C56 -81.5(6) . . . . ?
C63 B1 C55 C61 -33.7(7) . . . . ?
C71 B1 C55 C61 -150.5(5) . . . . ?
C79 B1 C55 C61 87.4(6) . . . . ?
C61 C55 C56 C57 1.9(9) . . . . ?
B1 C55 C56 C57 171.6(6) . . . . ?
C55 C56 C57 C59 -1.9(10) . . . . ?
C55 C56 C57 C58 -179.2(7) . . . . ?
C56 C57 C58 F1 -27.7(12) . . . . ?
C59 C57 C58 F1 155.0(8) . . . . ?
C56 C57 C58 F3 -152.1(8) . . . . ?
C59 C57 C58 F3 30.6(12) . . . . ?
C56 C57 C58 F2 85.9(9) . . . . ?
C59 C57 C58 F2 -91.4(9) . . . . ?
C56 C57 C59 C60 0.1(10) . . . . ?
C58 C57 C59 C60 177.4(7) . . . . ?
C57 C59 C60 C61 1.6(9) . . . . ?
C57 C59 C60 C62 -179.1(6) . . . . ?
C59 C60 C61 C55 -1.6(9) . . . . ?
C62 C60 C61 C55 179.1(5) . . . . ?
C56 C55 C61 C60 -0.1(8) . . . . ?
B1 C55 C61 C60 -169.9(5) . . . . ?
C59 C60 C62 F5 12.4(8) . . . . ?
C61 C60 C62 F5 -168.2(5) . . . . ?
C59 C60 C62 F4 134.3(6) . . . . ?
C61 C60 C62 F4 -46.4(8) . . . . ?
C59 C60 C62 F6 -108.1(6) . . . . ?
C61 C60 C62 F6 71.2(7) . . . . ?
C55 B1 C63 C70 148.5(5) . . . . ?
C71 B1 C63 C70 -88.1(6) . . . . ?
C79 B1 C63 C70 33.9(7) . . . . ?
C55 B1 C63 C64 -40.3(7) . . . . ?
C71 B1 C63 C64 83.0(6) . . . . ?
C79 B1 C63 C64 -154.9(5) . . . . ?
C70 C63 C64 C65 0.1(8) . . . . ?
B1 C63 C64 C65 -171.5(5) . . . . ?
C63 C64 C65 C67 1.4(9) . . . . ?
C63 C64 C65 C66 -179.4(6) . . . . ?
C67 C65 C66 F7 -159.5(6) . . . . ?
C64 C65 C66 F7 21.2(10) . . . . ?
C67 C65 C66 F9 78.2(8) . . . . ?
C64 C65 C66 F9 -101.1(7) . . . . ?
C67 C65 C66 F8 -38.8(9) . . . . ?
C64 C65 C66 F8 141.9(6) . . . . ?
C64 C65 C67 C68 -1.5(10) . . . . ?
C66 C65 C67 C68 179.2(6) . . . . ?
C65 C67 C68 C70 0.4(9) . . . . ?
C65 C67 C68 C69 178.3(6) . . . . ?
C67 C68 C69 F10 8.2(10) . . . . ?
C70 C68 C69 F10 -173.8(7) . . . . ?
C67 C68 C69 F12 132.9(7) . . . . ?
C70 C68 C69 F12 -49.1(8) . . . . ?
C67 C68 C69 F11 -111.7(7) . . . . ?
C70 C68 C69 F11 66.3(8) . . . . ?
C64 C63 C70 C68 -1.3(8) . . . . ?
B1 C63 C70 C68 170.3(5) . . . . ?
C67 C68 C70 C63 1.1(9) . . . . ?
C69 C68 C70 C63 -176.9(6) . . . . ?
C55 B1 C71 C78 28.3(8) . . . . ?
C63 B1 C71 C78 -94.4(7) . . . . ?
C79 B1 C71 C78 143.9(6) . . . . ?
C55 B1 C71 C72 -160.8(5) . . . . ?
C63 B1 C71 C72 76.4(6) . . . . ?
C79 B1 C71 C72 -45.3(7) . . . . ?
C78 C71 C72 C73 0.3(9) . . . . ?
B1 C71 C72 C73 -171.1(6) . . . . ?
C71 C72 C73 C75 -2.0(10) . . . . ?
C71 C72 C73 C74 -178.3(7) . . . . ?
C75 C73 C74 F13 161.8(8) . . . . ?
C72 C73 C74 F13 -21.8(12) . . . . ?
C75 C73 C74 F15 40.0(11) . . . . ?
C72 C73 C74 F15 -143.6(7) . . . . ?
C75 C73 C74 F14 -77.4(9) . . . . ?
C72 C73 C74 F14 99.0(9) . . . . ?
C72 C73 C75 C76 1.2(11) . . . . ?
C74 C73 C75 C76 177.7(8) . . . . ?
C73 C75 C76 C78 1.1(12) . . . . ?
C73 C75 C76 C77 178.9(7) . . . . ?
C75 C76 C77 F17 -98.6(13) . . . . ?
C78 C76 C77 F17 79.1(15) . . . . ?
C75 C76 C77 F37 -164.0(10) . . . . ?
C78 C76 C77 F37 13.8(13) . . . . ?
C75 C76 C77 F38 69.8(14) . . . . ?
C78 C76 C77 F38 -112.4(12) . . . . ?
C75 C76 C77 F16 37.7(12) . . . . ?
C78 C76 C77 F16 -144.5(9) . . . . ?
C75 C76 C77 F39 -60.6(11) . . . . ?
C78 C76 C77 F39 117.1(10) . . . . ?
C75 C76 C77 F18 150.9(9) . . . . ?
C78 C76 C77 F18 -31.3(11) . . . . ?
C72 C71 C78 C76 2.1(9) . . . . ?
B1 C71 C78 C76 173.3(6) . . . . ?
C75 C76 C78 C71 -2.8(11) . . . . ?
C77 C76 C78 C71 179.5(7) . . . . ?
C55 B1 C79 C86 95.1(6) . . . . ?
C63 B1 C79 C86 -143.5(5) . . . . ?
C71 B1 C79 C86 -27.6(8) . . . . ?
C55 B1 C79 C80 -74.4(6) . . . . ?
C63 B1 C79 C80 46.9(7) . . . . ?
C71 B1 C79 C80 162.9(6) . . . . ?
C86 C79 C80 C81 0.1(10) . . . . ?
B1 C79 C80 C81 170.4(6) . . . . ?
C79 C80 C81 C83 0.9(11) . . . . ?
C79 C80 C81 C82 -176.9(7) . . . . ?
C80 C81 C82 F21 165.4(12) . . . . ?
C83 C81 C82 F21 -12.3(16) . . . . ?
C80 C81 C82 F43 107.9(11) . . . . ?
C83 C81 C82 F43 -69.8(12) . . . . ?
C80 C81 C82 F19 -24.9(14) . . . . ?
C83 C81 C82 F19 157.3(11) . . . . ?
C80 C81 C82 F44 -47.8(11) . . . . ?
C83 C81 C82 F44 134.4(9) . . . . ?
C80 C81 C82 F45 -144.9(8) . . . . ?
C83 C81 C82 F45 37.4(11) . . . . ?
C80 C81 C82 F20 59.9(11) . . . . ?
C83 C81 C82 F20 -117.9(10) . . . . ?
C80 C81 C83 C84 -1.0(11) . . . . ?
C82 C81 C83 C84 176.8(7) . . . . ?
C81 C83 C84 C86 0.2(10) . . . . ?
C81 C83 C84 C85 178.7(6) . . . . ?
C83 C84 C85 F22 133.3(7) . . . . ?
C86 C84 C85 F22 -48.1(8) . . . . ?
C83 C84 C85 F24 11.2(9) . . . . ?
C86 C84 C85 F24 -170.2(5) . . . . ?
C83 C84 C85 F23 -108.0(7) . . . . ?
C86 C84 C85 F23 70.5(7) . . . . ?
C83 C84 C86 C79 0.8(9) . . . . ?
C85 C84 C86 C79 -177.8(5) . . . . ?
C80 C79 C86 C84 -0.9(9) . . . . ?
B1 C79 C86 C84 -170.8(5) . . . . ?
F21 C82 F19 F20 -86.7(15) . . . . ?
C81 C82 F19 F20 103.5(11) . . . . ?
F21 C82 F20 F19 119.8(11) . . . . ?
C81 C82 F20 F19 -116.2(9) . . . . ?
C95 B2 C87 C94 -43.0(6) 2_755 . . . ?
C95 B2 C87 C94 79.4(5) . . . . ?
C87 B2 C87 C94 -160.2(5) 2_755 . . . ?
C95 B2 C87 C88 141.5(5) 2_755 . . . ?
C95 B2 C87 C88 -96.1(6) . . . . ?
C87 B2 C87 C88 24.3(4) 2_755 . . . ?
C94 C87 C88 C89 4.8(8) . . . . ?
B2 C87 C88 C89 -179.5(5) . . . . ?
C87 C88 C89 C91 -4.3(9) . . . . ?
C87 C88 C89 C90 176.9(6) . . . . ?
C91 C89 C90 F26 155.2(6) . . . . ?
C88 C89 C90 F26 -25.8(10) . . . . ?
C91 C89 C90 F27 34.0(10) . . . . ?
C88 C89 C90 F27 -147.1(7) . . . . ?
C91 C89 C90 F25 -86.2(8) . . . . ?
C88 C89 C90 F25 92.8(8) . . . . ?
C88 C89 C91 C92 0.2(9) . . . . ?
C90 C89 C91 C92 179.1(6) . . . . ?
C89 C91 C92 C94 3.0(9) . . . . ?
C89 C91 C92 C93 -176.3(6) . . . . ?
C91 C92 C93 F30 97.4(8) . . . . ?
C94 C92 C93 F30 -81.9(8) . . . . ?
C91 C92 C93 F29 -143.2(6) . . . . ?
C94 C92 C93 F29 37.4(9) . . . . ?
C91 C92 C93 F28 -24.4(9) . . . . ?
C94 C92 C93 F28 156.2(6) . . . . ?
C88 C87 C94 C92 -1.7(8) . . . . ?
B2 C87 C94 C92 -177.5(5) . . . . ?
C91 C92 C94 C87 -2.3(9) . . . . ?
C93 C92 C94 C87 177.1(6) . . . . ?
C95 B2 C95 C96 -151.4(5) 2_755 . . . ?
C87 B2 C95 C96 88.5(5) . . . . ?
C87 B2 C95 C96 -34.5(6) 2_755 . . . ?
C95 B2 C95 C102 35.5(4) 2_755 . . . ?
C87 B2 C95 C102 -84.7(6) . . . . ?
C87 B2 C95 C102 152.4(5) 2_755 . . . ?
C102 C95 C96 C97 -1.7(8) . . . . ?
B2 C95 C96 C97 -175.2(4) . . . . ?
C95 C96 C97 C99 1.4(8) . . . . ?
C95 C96 C97 C98 -178.6(5) . . . . ?
C96 C97 C98 F32 67.0(7) . . . . ?
C99 C97 C98 F32 -112.9(6) . . . . ?
C96 C97 C98 F31 -52.8(7) . . . . ?
C99 C97 C98 F31 127.3(6) . . . . ?
C96 C97 C98 F33 -172.7(5) . . . . ?
C99 C97 C98 F33 7.4(8) . . . . ?
C96 C97 C99 C100 0.1(9) . . . . ?
C98 C97 C99 C100 -179.9(6) . . . . ?
C97 C99 C100 C102 -1.3(10) . . . . ?
C97 C99 C100 C101 177.1(6) . . . . ?
C99 C100 C101 F34 14.7(12) . . . . ?
C102 C100 C101 F34 -166.9(9) . . . . ?
C99 C100 C101 F41 -178.8(11) . . . . ?
C102 C100 C101 F41 -0.4(14) . . . . ?
C99 C100 C101 F40 -47.8(12) . . . . ?
C102 C100 C101 F40 130.6(10) . . . . ?
C99 C100 C101 F36 142.7(8) . . . . ?
C102 C100 C101 F36 -38.9(11) . . . . ?
C99 C100 C101 F42 53.3(11) . . . . ?
C102 C100 C101 F42 -128.3(9) . . . . ?
C99 C100 C101 F35 -99.1(8) . . . . ?
C102 C100 C101 F35 79.3(9) . . . . ?
C99 C100 C102 C95 1.0(10) . . . . ?
C101 C100 C102 C95 -177.3(6) . . . . ?
C96 C95 C102 C100 0.5(8) . . . . ?
B2 C95 C102 C100 174.0(5) . . . . ?
